data_2016343
loop_
_publ_author_name
'    Bilewicz, El\.zbieta '
'    Ma\/lecka,  Magdalena'
'    Grabowski,  S\/lawomir J.'
'    Mlosto\'n,  Grzegorz'

_publ_section_title
;2'-(4-Chlorophenyl)-2,3,4,5,6,7-hexahydro-4',7'-methanospiro[9<i>H</i>-fluorene-9,3'-1<i>H</i>-indazole]-1'-carbonitrile
 and methyl
 4'-chloro-2'-(4-chlorophenyl)-1'-cyanospiro[9<i>H</i>-fluorene-9,3'-pyrazolidine]-4'-carboxylate
;
_journal_coeditor_code LN3061
_journal_issue 12
_journal_name_full 'Acta Crystallographica Section C'
_journal_page_first o739
_journal_page_last o742
_journal_paper_doi 10.1107/S0108270107053619
_journal_volume 63
_journal_year 2007
_chemical_formula_iupac 'C27 H22 Cl N3'
_chemical_formula_moiety 'C27 H22 Cl N3'
_chemical_formula_sum 'C27 H22 Cl N3'
_chemical_formula_weight 423.93
_chemical_melting_point .458E-305
_chemical_name_systematic
;
2'-(4-Chlorophenyl)-2,3,4,5,6,7-hexahydro-4',7'-methanospiro[9H-fluorene-
9,3'-1H-indazole]-1'-carbonitrile
;
_space_group_IT_number 14
_symmetry_cell_setting monoclinic
_symmetry_space_group_name_Hall '-P 2yn'
_symmetry_space_group_name_H-M 'P 1 21/n 1'
_atom_sites_solution_hydrogens geom
_atom_sites_solution_primary direct
_atom_sites_solution_secondary difmap
_audit_creation_method SHELXL-97
_cell_angle_alpha 90.00
_cell_angle_beta 94.576(8)
_cell_angle_gamma 90.00
_cell_formula_units_Z 4
_cell_length_a 9.0914(9)
_cell_length_b 12.6225(9)
_cell_length_c 18.5025(17)
_cell_measurement_reflns_used 17870
_cell_measurement_temperature 173(2)
_cell_measurement_theta_max 27.99
_cell_measurement_theta_min 1.96
_cell_volume 2116.5(3)
_computing_cell_refinement 'X-AREA (Stoe & Cie, 2000)'
_computing_data_collection 'X-AREA (Stoe & Cie, 2000)'
_computing_data_reduction 'X-AREA (Stoe & Cie, 2000)'
_computing_molecular_graphics 'PLATON (Spek, 2003)'
_computing_publication_material
;
SHELXL97 (Sheldrick, 1997) and WinGX (Farrugia, 1999)
;
_computing_structure_refinement 'SHELXL97 (Sheldrick, 1997)'
_computing_structure_solution 'SHELXS86 (Sheldrick, 1990)'
_diffrn_ambient_temperature 173(2)
_diffrn_detector_area_resol_mean 150
_diffrn_measured_fraction_theta_full 0.992
_diffrn_measured_fraction_theta_max 0.992
_diffrn_measurement_device_type 'Stoe IPDSII image-plate'
_diffrn_measurement_method phi-scan
_diffrn_radiation_monochromator graphite
_diffrn_radiation_source 'fine-focus sealed tube'
_diffrn_radiation_type MoK\a
_diffrn_radiation_wavelength 0.71073
_diffrn_reflns_av_R_equivalents 0.0457
_diffrn_reflns_av_sigmaI/netI 0.0483
_diffrn_reflns_limit_h_max 11
_diffrn_reflns_limit_h_min -12
_diffrn_reflns_limit_k_max 16
_diffrn_reflns_limit_k_min -16
_diffrn_reflns_limit_l_max 24
_diffrn_reflns_limit_l_min -24
_diffrn_reflns_number 17870
_diffrn_reflns_theta_full 27.99
_diffrn_reflns_theta_max 27.99
_diffrn_reflns_theta_min 1.96
_diffrn_standards_decay_% 2
_diffrn_standards_number 0
_exptl_absorpt_coefficient_mu 0.201
_exptl_absorpt_correction_type none
_exptl_crystal_colour colorless
_exptl_crystal_density_diffrn 1.330
_exptl_crystal_density_method 'not measured'
_exptl_crystal_description plate
_exptl_crystal_F_000 888
_exptl_crystal_size_max 0.35
_exptl_crystal_size_mid 0.15
_exptl_crystal_size_min 0.10
_refine_diff_density_max 0.240
_refine_diff_density_min -0.295
_refine_ls_extinction_method none
_refine_ls_goodness_of_fit_ref 0.852
_refine_ls_hydrogen_treatment constr
_refine_ls_matrix_type full
_refine_ls_number_parameters 280
_refine_ls_number_reflns 5071
_refine_ls_number_restraints 0
_refine_ls_restrained_S_all 0.852
_refine_ls_R_factor_all 0.0617
_refine_ls_R_factor_gt 0.0360
_refine_ls_shift/su_max 0.000
_refine_ls_shift/su_mean 0.000
_refine_ls_structure_factor_coef Fsqd
_refine_ls_weighting_details 'calc w=1/[\s^2^(Fo^2^)+(0.0480P)^2^P] where P=(Fo^2^+2Fc^2^)/3'
_refine_ls_weighting_scheme calc
_refine_ls_wR_factor_gt 0.0755
_refine_ls_wR_factor_ref 0.0814
_reflns_number_gt 3437
_reflns_number_total 5071
_reflns_threshold_expression 'I > 2\s(I)'
_cod_data_source_file ln3061.cif
_cod_data_source_block IV
_cod_original_sg_symbol_H-M 'P 21/n'
_cod_database_code 2016343
_cod_database_fobs_code 2016343

loop_
_symmetry_equiv_pos_as_xyz
'x, y, z'
'-x+1/2, y+1/2, -z+1/2'
'-x, -y, -z'
'x-1/2, -y-1/2, z-1/2'

loop_
_atom_site_type_symbol
_atom_site_label
_atom_site_fract_x
_atom_site_fract_y
_atom_site_fract_z
_atom_site_U_iso_or_equiv
_atom_site_adp_type
_atom_site_calc_flag
_atom_site_refinement_flags
_atom_site_occupancy
Cl Cl1 0.87311(5) 0.11946(3) -0.00430(2) 0.05128(12) Uani d . 1
N N1 0.98927(12) 0.52950(9) 0.22082(6) 0.0268(2) Uani d . 1
N N2 0.98726(11) 0.41725(9) 0.24356(6) 0.0257(2) Uani d . 1
N N7 1.16985(13) 0.57955(11) 0.13209(7) 0.0395(3) Uani d . 1
C C3 0.88134(13) 0.41965(10) 0.30181(7) 0.0258(3) Uani d . 1
C C4 0.92074(14) 0.52415(10) 0.34305(7) 0.0263(3) Uani d . 1
C C5 0.97717(14) 0.59945(10) 0.28499(7) 0.0278(3) Uani d . 1
C C6 1.09251(14) 0.55351(11) 0.17522(7) 0.0289(3) Uani d . 1
C C8 0.88944(14) 0.32163(10) 0.34974(7) 0.0258(3) Uani d . 1
C C9 1.01144(14) 0.26909(11) 0.38226(7) 0.0295(3) Uani d . 1
C C10 0.98917(16) 0.18330(11) 0.42741(7) 0.0335(3) Uani d . 1
C C11 0.84759(17) 0.15246(11) 0.44121(8) 0.0356(3) Uani d . 1
C C12 0.72473(15) 0.20380(11) 0.40816(7) 0.0319(3) Uani d . 1
C C13 0.74640(14) 0.28726(10) 0.36132(7) 0.0267(3) Uani d . 1
C C14 0.64008(14) 0.34921(10) 0.31423(7) 0.0264(3) Uani d . 1
C C15 0.48729(14) 0.34112(11) 0.30279(7) 0.0309(3) Uani d . 1
C C16 0.41476(14) 0.40404(11) 0.24961(8) 0.0320(3) Uani d . 1
C C17 0.49150(15) 0.47640(11) 0.21067(8) 0.0326(3) Uani d . 1
C C18 0.64356(14) 0.48758(11) 0.22397(7) 0.0299(3) Uani d . 1
C C19 0.71749(13) 0.42251(10) 0.27511(7) 0.0261(3) Uani d . 1
C C21 0.94928(13) 0.34853(11) 0.18262(7) 0.0267(3) Uani d . 1
C C22 0.89651(15) 0.38424(12) 0.11386(7) 0.0329(3) Uani d . 1
C C23 0.87376(15) 0.31408(12) 0.05658(8) 0.0362(3) Uani d . 1
C C24 0.89965(14) 0.20786(12) 0.06802(8) 0.0342(3) Uani d . 1
C C25 0.94877(15) 0.17005(12) 0.13625(8) 0.0332(3) Uani d . 1
C C26 0.97558(14) 0.24055(11) 0.19278(7) 0.0299(3) Uani d . 1
C C41 1.04854(14) 0.52596(11) 0.40332(7) 0.0282(3) Uani d . 1
C C42 1.04121(16) 0.63363(11) 0.44139(7) 0.0337(3) Uani d . 1
C C43 1.08754(18) 0.71289(12) 0.38289(8) 0.0410(4) Uani d . 1
C C44 1.12461(15) 0.63977(11) 0.32058(7) 0.0338(3) Uani d . 1
C C45 1.18516(14) 0.54153(12) 0.36118(7) 0.0330(3) Uani d . 1
H H4 0.8317 0.5540 0.3617 0.032 Uiso calc R 1
H H5 0.9080 0.6579 0.2738 0.033 Uiso calc R 1
H H9 1.1064 0.2908 0.3740 0.035 Uiso calc R 1
H H10 1.0700 0.1463 0.4485 0.040 Uiso calc R 1
H H11 0.8347 0.0967 0.4730 0.043 Uiso calc R 1
H H12 0.6300 0.1827 0.4173 0.038 Uiso calc R 1
H H15 0.4349 0.2947 0.3301 0.037 Uiso calc R 1
H H16 0.3132 0.3975 0.2400 0.038 Uiso calc R 1
H H17 0.4409 0.5179 0.1753 0.039 Uiso calc R 1
H H18 0.6946 0.5378 0.1990 0.036 Uiso calc R 1
H H22 0.8765 0.4559 0.1065 0.040 Uiso calc R 1
H H23 0.8412 0.3386 0.0107 0.043 Uiso calc R 1
H H25 0.9635 0.0978 0.1438 0.040 Uiso calc R 1
H H26 1.0116 0.2158 0.2381 0.036 Uiso calc R 1
H H41 1.0527 0.4645 0.4358 0.034 Uiso calc R 1
H H42A 1.1090 0.6363 0.4846 0.040 Uiso calc R 1
H H42B 0.9421 0.6483 0.4546 0.040 Uiso calc R 1
H H43A 1.0073 0.7606 0.3677 0.049 Uiso calc R 1
H H43B 1.1728 0.7541 0.4008 0.049 Uiso calc R 1
H H44 1.1907 0.6707 0.2870 0.041 Uiso calc R 1
H H45B 1.2736 0.5561 0.3925 0.040 Uiso calc R 1
H H45A 1.2020 0.4828 0.3291 0.040 Uiso calc R 1

loop_
_atom_site_aniso_label
_atom_site_aniso_U_11
_atom_site_aniso_U_22
_atom_site_aniso_U_33
_atom_site_aniso_U_12
_atom_site_aniso_U_13
_atom_site_aniso_U_23
Cl1 0.0585(3) 0.0538(3) 0.0408(2) 0.00231(19) -0.00080(17) -0.02135(19)
N1 0.0300(5) 0.0277(6) 0.0234(5) -0.0006(4) 0.0053(4) 0.0024(5)
N2 0.0282(5) 0.0262(6) 0.0229(5) 0.0003(4) 0.0040(4) 0.0010(4)
N7 0.0352(6) 0.0487(8) 0.0356(7) 0.0021(6) 0.0086(5) 0.0090(6)
C3 0.0262(6) 0.0281(7) 0.0236(6) 0.0013(5) 0.0041(5) 0.0007(5)
C4 0.0275(6) 0.0270(7) 0.0249(6) 0.0008(5) 0.0053(5) 0.0003(5)
C5 0.0321(7) 0.0268(7) 0.0249(6) 0.0015(5) 0.0040(5) -0.0001(5)
C6 0.0280(6) 0.0324(7) 0.0261(6) 0.0018(5) 0.0005(5) 0.0032(6)
C8 0.0310(6) 0.0256(7) 0.0211(6) 0.0001(5) 0.0034(5) -0.0029(5)
C9 0.0310(7) 0.0314(7) 0.0260(6) 0.0015(5) 0.0017(5) -0.0026(6)
C10 0.0425(8) 0.0293(7) 0.0276(7) 0.0057(6) -0.0035(6) -0.0008(6)
C11 0.0520(9) 0.0269(7) 0.0276(7) -0.0037(6) 0.0013(6) 0.0007(6)
C12 0.0387(7) 0.0297(7) 0.0278(7) -0.0058(6) 0.0052(6) -0.0012(6)
C13 0.0309(7) 0.0263(7) 0.0234(6) -0.0003(5) 0.0040(5) -0.0036(5)
C14 0.0302(6) 0.0252(6) 0.0243(6) 0.0007(5) 0.0048(5) -0.0049(5)
C15 0.0300(7) 0.0316(7) 0.0318(7) -0.0026(5) 0.0076(5) -0.0058(6)
C16 0.0248(6) 0.0355(8) 0.0356(7) 0.0019(5) 0.0022(5) -0.0090(6)
C17 0.0312(7) 0.0338(8) 0.0325(7) 0.0066(6) -0.0004(5) -0.0017(6)
C18 0.0310(7) 0.0289(7) 0.0298(7) 0.0019(5) 0.0032(5) 0.0007(6)
C19 0.0266(6) 0.0263(6) 0.0257(6) 0.0012(5) 0.0036(5) -0.0032(5)
C21 0.0234(6) 0.0313(7) 0.0256(6) 0.0013(5) 0.0028(5) -0.0025(5)
C22 0.0346(7) 0.0340(8) 0.0296(7) 0.0047(6) -0.0018(6) -0.0002(6)
C23 0.0378(7) 0.0446(9) 0.0254(7) 0.0042(6) -0.0028(6) -0.0033(6)
C24 0.0301(7) 0.0411(8) 0.0314(7) -0.0008(6) 0.0029(5) -0.0109(6)
C25 0.0330(7) 0.0309(7) 0.0363(7) 0.0012(6) 0.0075(6) -0.0033(6)
C26 0.0309(7) 0.0336(7) 0.0258(6) 0.0029(5) 0.0046(5) 0.0010(6)
C41 0.0328(7) 0.0293(7) 0.0225(6) -0.0020(5) 0.0030(5) 0.0006(6)
C42 0.0422(8) 0.0333(7) 0.0257(7) -0.0049(6) 0.0042(6) -0.0020(6)
C43 0.0586(10) 0.0329(8) 0.0316(7) -0.0104(7) 0.0051(7) -0.0010(7)
C44 0.0380(7) 0.0372(8) 0.0268(7) -0.0106(6) 0.0068(5) 0.0009(6)
C45 0.0287(7) 0.0419(8) 0.0281(7) -0.0028(6) -0.0001(5) -0.0022(6)

loop_
_atom_type_symbol
_atom_type_description
_atom_type_scat_dispersion_real
_atom_type_scat_dispersion_imag
_atom_type_scat_source
C C 0.0033 0.0016 'International Tables Vol C Tables 4.2.6.8 and 6.1.1.4'
H H 0.0000 0.0000 'International Tables Vol C Tables 4.2.6.8 and 6.1.1.4'
N N 0.0061 0.0033 'International Tables Vol C Tables 4.2.6.8 and 6.1.1.4'
Cl Cl 0.1484 0.1585 'International Tables Vol C Tables 4.2.6.8 and 6.1.1.4'

loop_
_geom_angle_atom_site_label_1
_geom_angle_atom_site_label_2
_geom_angle_atom_site_label_3
_geom_angle
C21 N2 N1 111.19(9)
C21 N2 C3 116.47(10)
N1 N2 C3 102.01(9)
C6 N1 N2 114.78(10)
C6 N1 C5 117.74(11)
N2 N1 C5 109.73(9)
C41 C4 C3 119.89(11)
C41 C4 C5 102.68(10)
C3 C4 C5 104.86(10)
C41 C4 H4 109.6
C3 C4 H4 109.6
C5 C4 H4 109.6
C12 C13 C8 120.62(12)
C12 C13 C14 130.76(12)
C8 C13 C14 108.53(11)
C18 C19 C14 120.58(12)
C18 C19 C3 129.82(12)
C14 C19 C3 109.51(11)
N1 C5 C44 114.92(11)
N1 C5 C4 103.77(10)
C44 C5 C4 103.42(10)
N1 C5 H5 111.4
C44 C5 H5 111.4
C4 C5 H5 111.4
N2 C3 C8 113.46(10)
N2 C3 C19 115.58(10)
C8 C3 C19 102.00(10)
N2 C3 C4 103.53(10)
C8 C3 C4 113.98(10)
C19 C3 C4 108.60(10)
N7 C6 N1 173.07(14)
C13 C12 C11 118.64(12)
C13 C12 H12 120.7
C11 C12 H12 120.7
C23 C22 C21 120.66(13)
C23 C22 H22 119.7
C21 C22 H22 119.7
C16 C15 C14 118.50(12)
C16 C15 H15 120.7
C14 C15 H15 120.7
C45 C44 C5 102.12(11)
C45 C44 C43 102.15(11)
C5 C44 C43 106.59(12)
C45 C44 H44 114.8
C5 C44 H44 114.8
C43 C44 H44 114.8
C26 C21 C22 118.74(12)
C26 C21 N2 117.05(11)
C22 C21 N2 124.10(12)
C45 C41 C42 100.77(11)
C45 C41 C4 103.19(10)
C42 C41 C4 106.66(11)
C45 C41 H41 114.9
C42 C41 H41 114.9
C4 C41 H41 114.9
C23 C24 C25 120.90(13)
C23 C24 Cl1 119.62(11)
C25 C24 Cl1 119.47(11)
C24 C23 C22 119.53(13)
C24 C23 H23 120.2
C22 C23 H23 120.2
C25 C26 C21 120.67(13)
C25 C26 H26 119.7
C21 C26 H26 119.7
C10 C11 C12 120.86(13)
C10 C11 H11 119.6
C12 C11 H11 119.6
C8 C9 C10 118.85(12)
C8 C9 H9 120.6
C10 C9 H9 120.6
C41 C42 C43 103.06(11)
C41 C42 H42A 111.2
C43 C42 H42A 111.2
C41 C42 H42B 111.2
C43 C42 H42B 111.2
H42A C42 H42B 109.1
C19 C18 C17 118.78(12)
C19 C18 H18 120.6
C17 C18 H18 120.6
C17 C16 C15 120.98(12)
C17 C16 H16 119.5
C15 C16 H16 119.5
C9 C8 C13 120.29(12)
C9 C8 C3 129.92(11)
C13 C8 C3 109.76(11)
C16 C17 C18 120.60(13)
C16 C17 H17 119.7
C18 C17 H17 119.7
C11 C10 C9 120.65(13)
C11 C10 H10 119.7
C9 C10 H10 119.7
C15 C14 C19 120.46(12)
C15 C14 C13 130.59(12)
C19 C14 C13 108.89(11)
C26 C25 C24 119.45(13)
C26 C25 H25 120.3
C24 C25 H25 120.3
C44 C43 C42 102.93(11)
C44 C43 H43A 111.2
C42 C43 H43A 111.2
C44 C43 H43B 111.2
C42 C43 H43B 111.2
H43A C43 H43B 109.1
C44 C45 C41 94.55(10)
C44 C45 H45B 112.8
C41 C45 H45B 112.8
C44 C45 H45A 112.8
C41 C45 H45A 112.8
H45B C45 H45A 110.3

loop_
_geom_bond_atom_site_label_1
_geom_bond_atom_site_label_2
_geom_bond_distance
Cl1 C24 1.7442(14)
N2 C21 1.4425(17)
N2 N1 1.4785(15)
N2 C3 1.5019(16)
N1 C6 1.3458(17)
N1 C5 1.4907(16)
C4 C41 1.5451(18)
C4 C3 1.5515(18)
C4 C5 1.5518(18)
C4 H4 0.9800
C13 C12 1.3882(19)
C13 C8 1.4035(17)
C13 C14 1.4732(18)
C19 C18 1.3858(18)
C19 C14 1.3987(18)
C19 C3 1.5319(17)
C5 C44 1.5325(18)
C5 H5 0.9800
C3 C8 1.5205(18)
C6 N7 1.1527(17)
C12 C11 1.390(2)
C12 H12 0.9300
C22 C23 1.384(2)
C22 C21 1.3980(18)
C22 H22 0.9300
C15 C16 1.389(2)
C15 C14 1.3920(18)
C15 H15 0.9300
C44 C45 1.529(2)
C44 C43 1.535(2)
C44 H44 0.9800
C21 C26 1.3939(19)
C41 C45 1.5311(18)
C41 C42 1.5345(19)
C41 H41 0.9800
C24 C23 1.375(2)
C24 C25 1.390(2)
C23 H23 0.9300
C26 C25 1.3801(19)
C26 H26 0.9300
C11 C10 1.388(2)
C11 H11 0.9300
C9 C8 1.3876(18)
C9 C10 1.3923(19)
C9 H9 0.9300
C42 C43 1.5565(19)
C42 H42A 0.9700
C42 H42B 0.9700
C18 C17 1.3918(19)
C18 H18 0.9300
C16 C17 1.386(2)
C16 H16 0.9300
C17 H17 0.9300
C10 H10 0.9300
C25 H25 0.9300
C43 H43A 0.9700
C43 H43B 0.9700
C45 H45B 0.9700
C45 H45A 0.9700

loop_
_geom_hbond_atom_site_label_D
_geom_hbond_atom_site_label_H
_geom_hbond_atom_site_label_A
_geom_hbond_site_symmetry_A
_geom_hbond_distance_DH
_geom_hbond_distance_HA
_geom_hbond_distance_DA
_geom_hbond_angle_DHA
_geom_hbond_publ_flag
C17 H17 N7 1_455 0.93 2.65 3.4180(10) 141 yes
C42 H42B Cg1 3_766 0.97 2.74 3.484(2) 134 yes

loop_
_geom_torsion_atom_site_label_1
_geom_torsion_atom_site_label_2
_geom_torsion_atom_site_label_3
_geom_torsion_atom_site_label_4
_geom_torsion
C21 N2 N1 C6 -64.03(13)
C3 N2 N1 C6 171.13(10)
C21 N2 N1 C5 160.72(10)
C3 N2 N1 C5 35.87(11)
C6 N1 C5 C44 -38.12(16)
N2 N1 C5 C44 95.65(12)
C6 N1 C5 C4 -150.30(11)
N2 N1 C5 C4 -16.53(12)
C41 C4 C5 N1 117.15(10)
C3 C4 C5 N1 -8.88(12)
C41 C4 C5 C44 -3.15(13)
C3 C4 C5 C44 -129.18(10)
C21 N2 C3 C8 74.93(13)
N1 N2 C3 C8 -163.82(10)
C21 N2 C3 C19 -42.39(15)
N1 N2 C3 C19 78.86(12)
C21 N2 C3 C4 -161.01(10)
N1 N2 C3 C4 -39.75(11)
C18 C19 C3 N2 -49.41(18)
C14 C19 C3 N2 134.10(11)
C18 C19 C3 C8 -172.98(13)
C14 C19 C3 C8 10.53(13)
C18 C19 C3 C4 66.36(17)
C14 C19 C3 C4 -110.13(12)
C41 C4 C3 N2 -84.11(13)
C5 C4 C3 N2 30.38(12)
C41 C4 C3 C8 39.62(15)
C5 C4 C3 C8 154.11(10)
C41 C4 C3 C19 152.56(11)
C5 C4 C3 C19 -92.95(11)
C8 C13 C12 C11 -2.39(19)
C14 C13 C12 C11 173.77(13)
N1 C5 C44 C45 -75.37(13)
C4 C5 C44 C45 37.01(12)
N1 C5 C44 C43 177.85(11)
C4 C5 C44 C43 -69.76(13)
C23 C22 C21 C26 -1.36(19)
C23 C22 C21 N2 174.74(12)
N1 N2 C21 C26 165.83(10)
C3 N2 C21 C26 -77.91(14)
N1 N2 C21 C22 -10.33(16)
C3 N2 C21 C22 105.93(14)
C3 C4 C41 C45 83.87(13)
C5 C4 C41 C45 -31.76(13)
C3 C4 C41 C42 -170.45(10)
C5 C4 C41 C42 73.93(12)
C25 C24 C23 C22 -0.2(2)
Cl1 C24 C23 C22 -179.26(11)
C21 C22 C23 C24 1.8(2)
C22 C21 C26 C25 -0.59(19)
N2 C21 C26 C25 -176.97(11)
C13 C12 C11 C10 -0.4(2)
C45 C41 C42 C43 37.96(13)
C4 C41 C42 C43 -69.45(13)
C14 C19 C18 C17 -1.94(19)
C3 C19 C18 C17 -178.09(13)
C14 C15 C16 C17 -2.56(19)
C10 C9 C8 C13 -1.16(18)
C10 C9 C8 C3 176.52(12)
C12 C13 C8 C9 3.22(19)
C14 C13 C8 C9 -173.71(11)
C12 C13 C8 C3 -174.89(11)
C14 C13 C8 C3 8.18(14)
N2 C3 C8 C9 45.86(18)
C19 C3 C8 C9 170.85(13)
C4 C3 C8 C9 -72.31(16)
N2 C3 C8 C13 -136.26(11)
C19 C3 C8 C13 -11.27(13)
C4 C3 C8 C13 105.56(12)
C15 C16 C17 C18 0.1(2)
C19 C18 C17 C16 2.2(2)
C12 C11 C10 C9 2.5(2)
C8 C9 C10 C11 -1.65(19)
C16 C15 C14 C19 2.78(19)
C16 C15 C14 C13 -174.00(13)
C18 C19 C14 C15 -0.55(19)
C3 C19 C14 C15 176.32(11)
C18 C19 C14 C13 176.87(12)
C3 C19 C14 C13 -6.26(14)
C12 C13 C14 C15 -0.6(2)
C8 C13 C14 C15 175.91(13)
C12 C13 C14 C19 -177.67(13)
C8 C13 C14 C19 -1.16(14)
C21 C26 C25 C24 2.11(19)
C23 C24 C25 C26 -1.7(2)
Cl1 C24 C25 C26 177.34(10)
C45 C44 C43 C42 -32.57(14)
C5 C44 C43 C42 74.18(14)
C41 C42 C43 C44 -3.34(14)
C5 C44 C45 C41 -55.09(11)
C43 C44 C45 C41 55.09(12)
C42 C41 C45 C44 -56.92(11)
C4 C41 C45 C44 53.22(12)

loop_
_cod_related_entry_id
_cod_related_entry_database
_cod_related_entry_code
1 ChemSpider 2619333
